data_2016441
loop_
_publ_author_name
'Ho\/ly\'nska, Ma\/lgorzata'
'Lis, Tadeusz'

_publ_section_title
;
 Caesium <i>cis</i>-tetrachloridodioxidorhenate(VII)
;
_journal_coeditor_code IZ3041
_journal_issue 2
_journal_name_full 'Acta Crystallographica Section C'
_journal_page_first i18
_journal_page_last i20
_journal_paper_doi 10.1107/S0108270107067996
_journal_volume 64
_journal_year 2008
_chemical_formula_iupac 'Cs [Re Cl4 O2]'
_chemical_formula_moiety 'Cs + , Cl4 O2 Re -'
_chemical_formula_sum 'Cl4 Cs O2 Re'
_chemical_formula_weight 492.91
_chemical_name_systematic
;
Caesium cis-tetrachloridodioxidorhenate(VII)'
;
_space_group_IT_number 14
_symmetry_cell_setting monoclinic
_symmetry_space_group_name_Hall '-P 2ybc'
_symmetry_space_group_name_H-M 'P 1 21/c 1'
_atom_sites_solution_primary direct
_atom_sites_solution_secondary difmap
_audit_creation_method SHELXL97
_cell_angle_alpha 90.00
_cell_angle_beta 92.04(5)
_cell_angle_gamma 90.00
_cell_formula_units_Z 4
_cell_length_a 6.609(3)
_cell_length_b 10.322(5)
_cell_length_c 11.714(5)
_cell_measurement_reflns_used 9641
_cell_measurement_temperature 110(2)
_cell_measurement_theta_max 35
_cell_measurement_theta_min 3
_cell_volume 798.6(6)
_computing_cell_refinement 'CrysAlis RED (Oxford Diffraction, 2006)'
_computing_data_collection 'CrysAlis CCD (Oxford Diffraction, 2006)'
_computing_data_reduction 'CrysAlis RED (Oxford Diffraction, 2006)'
_computing_molecular_graphics
;
XP in SHELXTL (Bruker, 1997) and DIAMOND (Brandenburg & Putz,
2005)
;
_computing_publication_material 'SHELXL97 (Sheldrick, 2008)'
_computing_structure_refinement 'SHELXL97 (Sheldrick, 2008)'
_computing_structure_solution 'SHELXS97 (Sheldrick, 2008)'
_diffrn_ambient_temperature 100(2)
_diffrn_measured_fraction_theta_full 0.988
_diffrn_measured_fraction_theta_max 0.800
_diffrn_measurement_device_type 'Oxford Diffraction XcaliburPX CCD'
_diffrn_measurement_method '\w and \f'
_diffrn_radiation_monochromator graphite
_diffrn_radiation_source 'fine-focus sealed tube'
_diffrn_radiation_type MoK\a
_diffrn_radiation_wavelength 0.71073
_diffrn_reflns_av_R_equivalents 0.0567
_diffrn_reflns_av_sigmaI/netI 0.1399
_diffrn_reflns_limit_h_max 8
_diffrn_reflns_limit_h_min -11
_diffrn_reflns_limit_k_max 13
_diffrn_reflns_limit_k_min -19
_diffrn_reflns_limit_l_max 21
_diffrn_reflns_limit_l_min -22
_diffrn_reflns_number 14688
_diffrn_reflns_theta_full 26.50
_diffrn_reflns_theta_max 41.97
_diffrn_reflns_theta_min 4.98
_exptl_absorpt_coefficient_mu 20.977
_exptl_absorpt_correction_T_max 0.296
_exptl_absorpt_correction_T_min 0.164
_exptl_absorpt_correction_type analytical
_exptl_absorpt_process_details
;
(ABSPACK and analytical correction; Oxford Diffraction, 2006)
;
_exptl_crystal_colour orange
_exptl_crystal_density_diffrn 4.102
_exptl_crystal_density_method 'not measured'
_exptl_crystal_description plate
_exptl_crystal_F_000 856
_exptl_crystal_size_max 0.11
_exptl_crystal_size_mid 0.11
_exptl_crystal_size_min 0.07
_refine_diff_density_max 1.52
_refine_diff_density_min -1.59
_refine_ls_extinction_method none
_refine_ls_goodness_of_fit_ref 0.771
_refine_ls_matrix_type full
_refine_ls_number_parameters 73
_refine_ls_number_reflns 4462
_refine_ls_number_restraints 0
_refine_ls_restrained_S_all 0.771
_refine_ls_R_factor_all 0.0879
_refine_ls_R_factor_gt 0.0322
_refine_ls_shift/su_max 0.002
_refine_ls_shift/su_mean 0.000
_refine_ls_structure_factor_coef Fsqd
_refine_ls_weighting_details 'calc w = 1/[\s^2^(Fo^2^)] where P=(Fo^2^+2Fc^2^)/3'
_refine_ls_weighting_scheme calc
_refine_ls_wR_factor_gt 0.0308
_refine_ls_wR_factor_ref 0.0339
_reflns_number_gt 2402
_reflns_number_total 4462
_reflns_threshold_expression I>2\s(I)
_cod_data_source_file iz3041.cif
_cod_data_source_block I
_cod_original_sg_symbol_H-M 'P 21/c'
_cod_database_code 2016441
_cod_database_fobs_code 2016441

loop_
_symmetry_equiv_pos_as_xyz
'x, y, z'
'-x, y+1/2, -z+1/2'
'-x, -y, -z'
'x, -y-1/2, z-1/2'

loop_
_atom_site_type_symbol
_atom_site_label
_atom_site_fract_x
_atom_site_fract_y
_atom_site_fract_z
_atom_site_U_iso_or_equiv
_atom_site_adp_type
_atom_site_calc_flag
_atom_site_occupancy
Re Re1 0.67638(3) 0.688959(13) 0.447624(14) 0.01305(4) Uani d 1
Cs Cs1 0.18718(4) 0.88921(2) 0.65308(2) 0.01490(6) Uani d 1
Cl Cl3 0.52127(14) 0.82298(8) 0.31048(8) 0.0155(2) Uani d 1
Cl Cl1 0.99603(14) 0.78427(8) 0.38315(8) 0.0158(2) Uani d 1
Cl Cl2 0.68494(13) 0.88663(8) 0.56669(8) 0.01300(19) Uani d 1
Cl Cl4 0.87935(15) 0.60021(8) 0.59234(8) 0.0190(2) Uani d 1
O O1 0.4549(4) 0.6505(2) 0.5080(2) 0.0212(7) Uani d 1
O O2 0.7095(4) 0.5656(2) 0.3535(2) 0.0205(6) Uani d 1

loop_
_atom_site_aniso_label
_atom_site_aniso_U_11
_atom_site_aniso_U_22
_atom_site_aniso_U_33
_atom_site_aniso_U_12
_atom_site_aniso_U_13
_atom_site_aniso_U_23
Re1 0.01647(9) 0.00987(6) 0.01285(8) -0.00079(7) 0.00087(6) -0.00059(7)
Cs1 0.01357(13) 0.01527(11) 0.01578(13) -0.00073(10) -0.00064(10) 0.00321(9)
Cl3 0.0155(5) 0.0164(4) 0.0144(5) -0.0010(4) -0.0032(4) 0.0007(4)
Cl1 0.0131(5) 0.0202(5) 0.0143(5) 0.0020(4) 0.0018(4) -0.0007(4)
Cl2 0.0141(5) 0.0126(4) 0.0125(5) 0.0007(4) 0.0017(4) -0.0015(3)
Cl4 0.0270(6) 0.0159(4) 0.0141(5) 0.0044(4) 0.0007(4) 0.0019(4)
O1 0.0220(16) 0.0162(14) 0.0256(17) -0.0044(11) 0.0017(14) 0.0023(12)
O2 0.0315(17) 0.0149(13) 0.0148(15) 0.0013(12) -0.0035(13) -0.0016(11)

loop_
_atom_type_symbol
_atom_type_description
_atom_type_scat_dispersion_real
_atom_type_scat_dispersion_imag
_atom_type_scat_source
Cl Cl 0.1484 0.1585 'International Tables Vol C Tables 4.2.6.8 and 6.1.1.4'
O O 0.0106 0.0060 'International Tables Vol C Tables 4.2.6.8 and 6.1.1.4'
Cs Cs -0.3680 2.1192 'International Tables Vol C Tables 4.2.6.8 and 6.1.1.4'
Re Re -1.0185 7.2310 'International Tables Vol C Tables 4.2.6.8 and 6.1.1.4'

loop_
_geom_angle_atom_site_label_1
_geom_angle_atom_site_label_2
_geom_angle_atom_site_label_3
_geom_angle
_geom_angle_publ_flag
O1 Re1 O2 103.18(13) yes
O1 Re1 Cl4 95.05(10) yes
O2 Re1 Cl4 95.40(10) yes
O1 Re1 Cl3 93.54(10) yes
O2 Re1 Cl3 93.48(10) yes
Cl4 Re1 Cl3 165.92(3) yes
O1 Re1 Cl2 87.74(9) yes
O2 Re1 Cl2 168.98(9) yes
Cl4 Re1 Cl2 84.97(4) yes
Cl3 Re1 Cl2 84.24(5) yes
O1 Re1 Cl1 168.60(9) yes
O2 Re1 Cl1 88.20(10) yes
Cl4 Re1 Cl1 84.37(5) yes
Cl3 Re1 Cl1 85.00(5) yes
Cl2 Re1 Cl1 80.86(4) yes

loop_
_geom_bond_atom_site_label_1
_geom_bond_atom_site_label_2
_geom_bond_site_symmetry_2
_geom_bond_distance
_geom_bond_publ_flag
Re1 O1 . 1.695(3) yes
Re1 O2 . 1.704(3) yes
Re1 Cl1 . 2.4728(14) yes
Re1 Cl2 . 2.4710(12) yes
Re1 Cl3 . 2.3299(13) yes
Re1 Cl4 . 2.3131(14) yes
Cs1 O1 . 3.508(3) yes
Cs1 Cl1 4_476 3.5082(16) yes
Cs1 Cl1 1_455 3.5331(18) yes
Cs1 Cl1 3_676 3.6013(18) yes
Cs1 Cl2 1_455 3.4357(19) yes
Cs1 Cl2 . 3.4761(19) yes
Cs1 Cl2 3_676 3.5847(15) yes
Cs1 Cl3 3_676 3.5584(16) yes
Cs1 Cl3 4_576 3.5751(17) yes
Cs1 Cl4 1_455 3.6662(16) yes
Cs1 Cl4 2_656 3.7314(16) yes
Cs1 Cs1 3_576 4.856(2) yes
